data_4039020
loop_
_publ_author_name
'Wied, Jan K.'
'Bsharat, Ahd'
'Sauskojus, Wolfgang'
'Mangstl, Martin'
'Weber, Johannes'
'Schmedt auf der G\"unne, J\"orn'

_publ_section_title
;
 Volume Increments for Crystalline Borates
;
_journal_issue 3
_journal_name_full 'European Journal of Inorganic Chemistry'
_journal_paper_doi 10.1002/ejic.202100908
_journal_volume 2022
_journal_year 2021
_chemical_formula_sum 'C3 H15 B5 N2 O11'
_chemical_formula_weight 309.22
_chemical_name_systematic 'methylammonium pentaborate mono N-methylformamide'
_space_group_IT_number 14
_space_group_name_Hall '-P 2ybc'
_space_group_name_H-M_alt 'P 1 21/c 1'
_symmetry_cell_setting monoclinic
_symmetry_space_group_name_H-M 'P 1 21/c 1'
_audit_creation_method 'TOPAS ACADEMIC 4.1 + PLATON'
_cell_angle_alpha 90
_cell_angle_beta 107.21674(94)
_cell_angle_gamma 90
_cell_formula_units_Z 4
_cell_length_a 7.304029(64)
_cell_length_b 11.637716(99)
_cell_length_c 17.10647(21)
_cell_measurement_temperature 294
_cell_measurement_theta_max 90.00
_cell_measurement_theta_min 5.000
_cell_volume 1388.93(3)
_computing_molecular_graphics 'Diamond 4.0'
_computing_publication_material 'TOPAS ACADEMIC 4.1'
_computing_structure_refinement 'TOPAS ACADEMIC 4.1'
_computing_structure_solution 'FOX 1.9.8'
_diffrn_ambient_pressure 1000
_diffrn_ambient_temperature 294(2)
_diffrn_measurement_device_type 'STOE Stadi P'
_diffrn_radiation_monochromator Ge-111
_diffrn_radiation_polarisn_ratio 0
_diffrn_radiation_probe x-ray
_diffrn_radiation_type 'Cu K\a1'
_diffrn_radiation_wavelength 1.540596
_diffrn_reflns_number 1122
_diffrn_reflns_theta_max 90.00
_diffrn_source 'sealed X-ray tube'
_exptl_crystal_density_diffrn 1.4795(1)
_pd_calc_method 'Rietveld Refinement'
_pd_char_colour colourless
_pd_char_particle_morphology powder
_pd_proc_ls_prof_R_factor 0.02818
_pd_proc_ls_prof_wR_factor 0.04134
_refine_ls_goodness_of_fit_all 2.380
_refine_ls_matrix_type full
_refine_ls_number_constraints 61
_refine_ls_number_parameters 111
_refine_ls_number_restraints 0
_refine_ls_R_factor_all 1.737
_reflns_number_total 1122
_journal_article_reference e202100908
_cod_data_source_file H3CNH3B5O10H4H3CNHCOH.cif
_cod_data_source_block 1
_cod_original_cell_volume 1388.933(25)
_cod_original_formula_sum 'C3 H15 N2 O11 B5'
_cod_database_code 4039020
_solution_special_details
; 
The powder X-ray diffraction pattern of [H3CNH3]B5O6(OH)4.CH3NHCOH was recorded at
298 K on a STOE Stadi P powder diffractometer (STOE, Darmstadt,
Germany) in Debye Scherrer geometry (capillary inner diameter: 0.48mm)
by using Ge(111)-monochromated CuK\a1 radiation (154.0596 pm) and a
position-sensitive detector.Extraction of the peak positions and pattern indexing and Rietveld
refinement were carried out by using the TOPAS package (version 4.1,
Coelho Software, Brisbane, Australia, 2007). Indexing was performed
using the SVD method. Structure solution was done with parallel
tempering by using the program FOX (version 1.9.8, V. Favre-Nicolin,
J. Rohlicek, M. Husak, Grenoble, 2011).The molecules chosen reflect the prior knowledge due to NMR
experiments. Rietveld refinement of the final structure model was
realized by applying the fundamental parameter approach implemented in
TOPAS (direct convolution of source emission profiles, axial
instrument contributions, and crystallite size and micro-strain
effects, using rigid bodies for the N-Methylformamide, Methylammonium and B5O6(OH)4- anion.
The used Z-Matrices for N-Methylformamide and Methylammonium were generated
using the Forcefield optimization of Avogadro (Version 1.2). The Z-Matrix
for the B5O6(OH)4- anion was extracted from the crystal structure of
Dimethylammonium Tetrahydropentaborate (ICSD-Coll.Nr.: 59897)
Moreover the 15 isotropic atomic displacement
parameters (temperature factors) for H-atoms were constrained to
1.5*Beq of the heavy atoms at which the respective H-atoms were
bound.
;

loop_
_symmetry_equiv_pos_as_xyz
'-x, -y, -z'
'-x, y+1/2, -z+1/2'
'x, -y+1/2, z+1/2'
'x, y, z'

loop_
_atom_site_label
_atom_site_type_symbol
_atom_site_symmetry_multiplicity
_atom_site_fract_x
_atom_site_fract_y
_atom_site_fract_z
_atom_site_occupancy
_atom_site_B_iso_or_equiv
C1 C 0 0.84713(137) 0.41255(81) 0.55911(66) 1 5.55(25)
C2 C 0 0.76122(149) 0.60345(88) 0.58573(69) 1 5.42(36)
C3 C 0 0.05112(141) 0.36683(77) 0.79553(61) 1 5.55(25)
N1 N 0 0.77940(116) 0.52013(70) 0.53865(52) 1 4.52(28)
N2 N 0 0.00771(100) 0.48733(52) 0.81084(53) 1 3.12(21)
H1 H 0 0.70114 0.68100 0.55032 1 8.13(54)
H2 H 0 0.71339 0.52664 0.47781 1 6.78(42)
H3 H 0 0.76255 0.36611 0.59185 1 8.33(37)
H4 H 0 0.99572 0.41919 0.59761 1 8.33(37)
H5 H 0 0.84308 0.36663 0.50288 1 8.33(37)
H6 H 0 -0.07388 0.31485 0.79474 1 6.78(42)
H7 H 0 0.17652 0.34027 0.84502 1 6.78(42)
H8 H 0 0.08021 0.36368 0.73657 1 6.78(42)
H9 H 0 -0.02059 0.49570 0.86602 1 4.68(32)
H10 H 0 -0.10990 0.51719 0.76602 1 4.68(32)
H11 H 0 0.12095 0.54068 0.81220 1 4.68(32)
H12 H 0 0.31250 0.64464 1.03028 1 0.23(20)
H13 H 0 1.01313 0.61807 0.98138 1 0.23(20)
H14 H 0 0.40196 0.33643 0.67115 1 0.23(20)
H15 H 0 0.43810 0.84807 0.67703 1 0.23(20)
B1 B 0 0.43597(147) 0.62120(89) 0.94954(74) 1 0.15(13)
B2 B 0 0.75707(133) 0.62718(90) 0.95908(67) 1 0.15(13)
B3 B 0 0.51700(179) 0.59344(137) 0.82658(70) 1 1.84(37)
B4 B 0 0.40515(174) 0.69568(106) 0.68295(87) 1 0.15(13)
B5 B 0 0.44404(165) 0.49363(105) 0.68308(81) 1 0.15(13)
O1 O 0 0.84348(88) 0.59523(59) 0.66147(39) 1 5.50(22)
O2 O 0 0.38221(69) 0.59239(47) 0.86801(35) 1 0.774(80)
O3 O 0 0.60933(83) 0.64190(49) 0.99244(37) 1 0.85(12)
O4 O 0 0.72130(73) 0.59239(51) 0.87563(33) 1 0.774(80)
O5 O 0 0.49506(76) 0.69525(44) 0.76978(42) 1 0.774(80)
O6 O 0 0.40262(79) 0.79619(43) 0.64335(33) 1 1.863(91)
O7 O 0 0.50220(75) 0.49282(46) 0.76870(41) 1 0.774(80)
O8 O 0 0.38448(70) 0.59423(65) 0.64779(33) 1 0.85(12)
O9 O 0 0.27920(67) 0.63353(39) 0.97903(33) 1 1.863(91)
O10 O 0 0.94057(65) 0.63186(43) 1.00827(35) 1 1.863(91)
O11 O 0 0.39567(68) 0.39363(55) 0.64043(31) 1 1.863(91)

loop_
_geom_angle_atom_site_label_1
_geom_angle_atom_site_label_2
_geom_angle_atom_site_label_3
_geom_angle
B1 O2 B3 119.2(8)
B1 O3 B2 120.2(8)
B2 O4 B3 114.7(7)
B3 O5 B4 126.6(8)
B3 O7 B5 128.3(8)
B4 O8 B5 127.3(9)
O2 B1 O3 124.3(10)
O2 B1 O9 112.0(8)
O3 B1 O9 123.5(9)
O3 B2 O4 121.0(8)
O3 B2 O10 119.5(9)
O4 B2 O10 119.0(8)
O2 B3 O4 117.7(8)
O2 B3 O5 112.5(10)
O2 B3 O7 114.0(11)
O4 B3 O5 105.5(10)
O4 B3 O7 103.2(9)
O5 B3 O7 102.3(7)
O5 B4 O6 117.2(10)
O5 B4 O8 115.3(10)
O6 B4 O8 124.5(12)
O7 B5 O8 116.0(10)
O7 B5 O11 120.4(10)
O8 B5 O11 120.7(10)
B4 O6 H15 109.3(8)
B1 O9 H12 112.1(7)
B2 O10 H13 109.3(8)
B5 O11 H14 112.6(8)
C1 N1 C2 129.05(1)
O1 C2 N1 118.57(1)
C1 N1 H2 111.2(9)
N1 C1 H4 108.2(8)
H3 C1 H5 109.7(8)
N1 C2 H1 111.7(10)
C2 N1 H2 118.6(9)
N1 C1 H5 108.2(9)
H4 C1 H5 109.2(10)
N1 C1 H3 111.8(10)
H3 C1 H4 109.7(9)
O1 C2 H1 128.2(10)
C3 N2 H9 111.4(8)
H9 N2 H10 107.6(8)
N2 C3 H6 107.8(9)
H6 C3 H7 111.1(9)
C3 N2 H10 111.4(7)
H9 N2 H11 107.5(7)
N2 C3 H7 107.8(8)
H6 C3 H8 111.1(8)
C3 N2 H11 111.3(8)
H10 N2 H11 107.6(7)
N2 C3 H8 107.8(8)
H7 C3 H8 111.0(10)

loop_
_geom_bond_atom_site_label_1
_geom_bond_atom_site_label_2
_geom_bond_distance
O2 B1 1.364(14)
O2 B3 1.373(16)
O3 B1 1.284(12)
O3 B2 1.373(14)
O4 B2 1.432(13)
O4 B3 1.480(13)
O5 B3 1.510(16)
O5 B4 1.435(16)
O6 B4 1.349(15)
O7 B3 1.517(16)
O7 B5 1.399(15)
O8 B4 1.313(15)
O8 B5 1.330(14)
O9 B1 1.389(14)
O10 B2 1.356(10)
O11 B5 1.363(14)
O6 H15 0.822(6)
O9 H12 0.848(6)
O10 H13 0.814(7)
O11 H14 0.841(7)
O1 C2 1.260(13)
N1 C1 1.354(13)
N1 C2 1.292(15)
N1 H2 1.012(9)
C1 H3 1.092(12)
C1 H4 1.093(9)
C1 H5 1.093(12)
C2 H1 1.103(11)
N2 C3 1.478(12)
C3 H6 1.092(11)
C3 H7 1.092(9)
C3 H8 1.091(12)
N2 H9 1.029(10)
N2 H10 1.028(7)
N2 H11 1.029(8)
